data_2205423
loop_
_publ_author_name
'Gao, Hai-Yang'
'L\"u, Xing-Qiang'
'Bao, Feng'
'Wu, Qing'
'Ng, Seik Weng'

_publ_section_title
;
 <i>N</i>-(2-Fluorobenzylidene)-2,6-diisopropylaniline
;
_journal_issue 4
_journal_name_full 'Acta Crystallographica Section E'
_journal_page_first o1068
_journal_page_last o1069
_journal_paper_doi 10.1107/S1600536805008263
_journal_volume 61
_journal_year 2005
_chemical_formula_iupac 'C19 H22 F N'
_chemical_formula_moiety 'C19 H22 F N'
_chemical_formula_sum 'C19 H22 F N'
_chemical_formula_weight 283.38
_chemical_name_systematic
;
N-(2-Fluorobenzylidene)-2,6-diisopropylbenzenamine
;
_space_group_IT_number 2
_symmetry_cell_setting triclinic
_symmetry_space_group_name_Hall '-P 1'
_symmetry_space_group_name_H-M 'P -1'
_atom_sites_solution_hydrogens geom
_atom_sites_solution_primary direct
_atom_sites_solution_secondary difmap
_audit_creation_method SHELXL-97
_cell_angle_alpha 113.855(2)
_cell_angle_beta 98.767(2)
_cell_angle_gamma 98.390(2)
_cell_formula_units_Z 2
_cell_length_a 8.2650(10)
_cell_length_b 10.5100(10)
_cell_length_c 10.8410(10)
_cell_measurement_reflns_used 982
_cell_measurement_temperature 295(2)
_cell_measurement_theta_max 27.1
_cell_measurement_theta_min 2.1
_cell_volume 828.45(15)
_computing_cell_refinement 'SAINT (Bruker, 2001)'
_computing_data_collection 'SMART (Bruker, 2001)'
_computing_data_reduction SAINT
_computing_molecular_graphics 'ORTEPII (Johnson, 1976)'
_computing_publication_material SHELXL97
_computing_structure_refinement 'SHELXL97 (Sheldrick, 1997)'
_computing_structure_solution 'SHELXS97 (Sheldrick, 1997)'
_diffrn_ambient_temperature 295(2)
_diffrn_measured_fraction_theta_full 0.98
_diffrn_measured_fraction_theta_max 0.98
_diffrn_measurement_device_type 'Bruker SMART area-detector'
_diffrn_measurement_method '\f and \w'
_diffrn_radiation_monochromator graphite
_diffrn_radiation_source 'medium-focus sealed tube'
_diffrn_radiation_type MoK\a
_diffrn_radiation_wavelength 0.71073
_diffrn_reflns_av_R_equivalents 0.0128
_diffrn_reflns_av_sigmaI/netI 0.0183
_diffrn_reflns_limit_h_max 10
_diffrn_reflns_limit_h_min -10
_diffrn_reflns_limit_k_max 13
_diffrn_reflns_limit_k_min -13
_diffrn_reflns_limit_l_max 13
_diffrn_reflns_limit_l_min -13
_diffrn_reflns_number 7091
_diffrn_reflns_theta_full 27.1
_diffrn_reflns_theta_max 27.2
_diffrn_reflns_theta_min 2.1
_diffrn_standards_decay_% 0
_diffrn_standards_interval_count 0
_diffrn_standards_interval_time 0
_diffrn_standards_number 0
_exptl_absorpt_coefficient_mu 0.073
_exptl_absorpt_correction_type none
_exptl_crystal_colour Yellow
_exptl_crystal_density_diffrn 1.136
_exptl_crystal_density_method 'not measured'
_exptl_crystal_description Block
_exptl_crystal_F_000 304
_exptl_crystal_size_max 0.50
_exptl_crystal_size_mid 0.42
_exptl_crystal_size_min 0.22
_refine_diff_density_max 0.23
_refine_diff_density_min -0.21
_refine_ls_extinction_method none
_refine_ls_goodness_of_fit_ref 1.062
_refine_ls_hydrogen_treatment constr
_refine_ls_matrix_type full
_refine_ls_number_parameters 190
_refine_ls_number_reflns 3581
_refine_ls_number_restraints 0
_refine_ls_restrained_S_all 1.062
_refine_ls_R_factor_all 0.078
_refine_ls_R_factor_gt 0.055
_refine_ls_shift/su_max 0.001
_refine_ls_shift/su_mean 0.000
_refine_ls_structure_factor_coef Fsqd
_refine_ls_weighting_details 'calc w = 1/[\s^2^(Fo^2^)+(0.1003P)^2^+0.1118P] where P = (Fo^2^+2Fc^2^)/3'
_refine_ls_weighting_scheme calc
_refine_ls_wR_factor_gt 0.172
_refine_ls_wR_factor_ref 0.195
_reflns_number_gt 2421
_reflns_number_total 3581
_reflns_threshold_expression I>2\s(I)
_cod_data_source_file bt6629.cif
_cod_data_source_block I
_cod_depositor_comments
;
The following automatic conversions were performed:
'_symmetry_cell_setting' value 'Triclinic' changed to 'triclinic'
according to '/home/saulius/struct/CIF-dictionaries/cif_core.dic'
dictionary named 'cif_core.dic' version 2.4.1 from 2010-06-29.

Automatic conversion script
Id: cif_fix_enum 1527 2010-12-29 10:47:43Z saulius 

The following automatic conversions were performed:

'_symmetry_cell_setting' value 'Triclinic' changed to 'triclinic'
according to /home/saulius/struct/CIF-dictionaries/cif_core.dic
dictionary named 'cif_core.dic' version 2.4.1 from 2010-06-29.

Automatic conversion script
Id: cif_fix_values 1715 2011-07-08 13:25:40Z adriana 
;
_cod_original_cell_volume 828.5(2)
_cod_database_code 2205423
_cod_database_fobs_code 2205423

loop_
_symmetry_equiv_pos_as_xyz
'x, y, z'
'-x, -y, -z'

loop_
_atom_site_label
_atom_site_fract_x
_atom_site_fract_y
_atom_site_fract_z
_atom_site_U_iso_or_equiv
_atom_site_adp_type
_atom_site_calc_flag
_atom_site_refinement_flags
_atom_site_occupancy
_atom_site_type_symbol
F1 0.2727(2) 0.8570(2) 0.2869(2) 0.1094(5) Uani d . 1 F
N1 0.4381(2) 0.53260(10) 0.33090(10) 0.0631(4) Uani d . 1 N
C1 0.2847(3) 0.8556(2) 0.4123(2) 0.0709(5) Uani d . 1 C
C2 0.2450(3) 0.9653(2) 0.5167(3) 0.0871(6) Uani d . 1 C
C3 0.2550(3) 0.9619(2) 0.6419(3) 0.0922(7) Uani d . 1 C
C4 0.3042(3) 0.8524(3) 0.6628(2) 0.0893(7) Uani d . 1 C
C5 0.3449(3) 0.7437(2) 0.5571(2) 0.0730(5) Uani d . 1 C
C6 0.3362(2) 0.7436(2) 0.4289(2) 0.0587(4) Uani d . 1 C
C7 0.3769(2) 0.6283(2) 0.3139(2) 0.0589(4) Uani d . 1 C
C8 0.4728(2) 0.4228(2) 0.2145(2) 0.0579(4) Uani d . 1 C
C9 0.3656(2) 0.2868(2) 0.1577(2) 0.0653(5) Uani d . 1 C
C10 0.4009(3) 0.1789(2) 0.0461(2) 0.0762(5) Uani d . 1 C
C11 0.5372(3) 0.2037(2) -0.0054(2) 0.0794(6) Uani d . 1 C
C12 0.6437(3) 0.3368(2) 0.0545(2) 0.0728(5) Uani d . 1 C
C13 0.6153(2) 0.4494(2) 0.1660(2) 0.0638(4) Uani d . 1 C
C14 0.2158(3) 0.2608(2) 0.2161(3) 0.0826(6) Uani d . 1 C
C15 0.1957(4) 0.1246(3) 0.2351(4) 0.1280(10) Uani d . 1 C
C16 0.0602(4) 0.2654(4) 0.1334(4) 0.1430(10) Uani d . 1 C
C17 0.7400(3) 0.5944(2) 0.2390(2) 0.0802(6) Uani d . 1 C
C18 0.8511(4) 0.6052(3) 0.3690(3) 0.1190(10) Uani d . 1 C
C19 0.8430(4) 0.6286(3) 0.1478(3) 0.1081(8) Uani d . 1 C
H2 0.2121 1.0401 0.5023 0.105 Uiso calc R 1 H
H3 0.2281 1.0349 0.7138 0.111 Uiso calc R 1 H
H4 0.3102 0.8510 0.7486 0.107 Uiso calc R 1 H
H5 0.3787 0.6696 0.5724 0.088 Uiso calc R 1 H
H7 0.3568 0.6263 0.2263 0.071 Uiso calc R 1 H
H10 0.3305 0.0880 0.0056 0.091 Uiso calc R 1 H
H11 0.5576 0.1303 -0.0811 0.095 Uiso calc R 1 H
H12 0.7371 0.3518 0.0196 0.087 Uiso calc R 1 H
H14 0.2359 0.3401 0.3086 0.099 Uiso calc R 1 H
H15a 0.0995 0.1143 0.2729 0.192 Uiso calc R 1 H
H15b 0.2946 0.1292 0.2974 0.192 Uiso calc R 1 H
H15c 0.1802 0.0442 0.1469 0.192 Uiso calc R 1 H
H16a -0.0325 0.2479 0.1725 0.215 Uiso calc R 1 H
H16b 0.0401 0.1934 0.0397 0.215 Uiso calc R 1 H
H16c 0.0713 0.3578 0.1339 0.215 Uiso calc R 1 H
H17 0.6741 0.6672 0.2685 0.096 Uiso calc R 1 H
H18a 0.7823 0.5823 0.4243 0.178 Uiso calc R 1 H
H18b 0.9186 0.7009 0.4213 0.178 Uiso calc R 1 H
H18c 0.9230 0.5395 0.3439 0.178 Uiso calc R 1 H
H19a 0.7752 0.6563 0.0871 0.162 Uiso calc R 1 H
H19b 0.8806 0.5457 0.0936 0.162 Uiso calc R 1 H
H19c 0.9387 0.7056 0.2048 0.162 Uiso calc R 1 H

loop_
_atom_site_aniso_label
_atom_site_aniso_U_11
_atom_site_aniso_U_22
_atom_site_aniso_U_33
_atom_site_aniso_U_12
_atom_site_aniso_U_13
_atom_site_aniso_U_23
F1 0.1730(10) 0.0938(9) 0.1050(10) 0.0689(9) 0.0614(10) 0.0635(8)
N1 0.0760(10) 0.0550(10) 0.0580(10) 0.0200(10) 0.0150(10) 0.0230(10)
C1 0.0830(10) 0.0600(10) 0.0750(10) 0.0220(10) 0.0260(10) 0.0300(10)
C2 0.100(2) 0.0580(10) 0.102(2) 0.0300(10) 0.0330(10) 0.0270(10)
C3 0.098(2) 0.0760(10) 0.0820(10) 0.0270(10) 0.0300(10) 0.0080(10)
C4 0.104(2) 0.092(2) 0.0610(10) 0.0250(10) 0.0230(10) 0.0200(10)
C5 0.0830(10) 0.0700(10) 0.0630(10) 0.0210(10) 0.0150(10) 0.0250(10)
C6 0.0580(10) 0.0510(10) 0.0620(10) 0.0100(10) 0.0140(10) 0.0210(10)
C7 0.0660(10) 0.0530(10) 0.0570(10) 0.0160(10) 0.0150(10) 0.0230(10)
C8 0.0700(10) 0.0520(10) 0.0540(10) 0.0240(10) 0.0110(10) 0.0230(10)
C9 0.0750(10) 0.0550(10) 0.0680(10) 0.0200(10) 0.0150(10) 0.0280(10)
C10 0.0900(10) 0.0530(10) 0.0760(10) 0.0210(10) 0.0150(10) 0.0200(10)
C11 0.097(2) 0.0680(10) 0.0680(10) 0.0360(10) 0.0220(10) 0.0180(10)
C12 0.0730(10) 0.0780(10) 0.0710(10) 0.0310(10) 0.0210(10) 0.0300(10)
C13 0.0680(10) 0.0600(10) 0.0640(10) 0.0220(10) 0.0120(10) 0.0270(10)
C14 0.0900(10) 0.0620(10) 0.097(2) 0.0170(10) 0.0330(10) 0.0330(10)
C15 0.123(2) 0.125(2) 0.189(3) 0.035(2) 0.058(2) 0.111(2)
C16 0.092(2) 0.199(4) 0.216(4) 0.059(2) 0.057(2) 0.150(3)
C17 0.0710(10) 0.0710(10) 0.0900(10) 0.0160(10) 0.0220(10) 0.0250(10)
C18 0.106(2) 0.128(2) 0.085(2) -0.022(2) 0.0000(10) 0.035(2)
C19 0.110(2) 0.099(2) 0.121(2) 0.007(2) 0.028(2) 0.059(2)

loop_
_atom_type_symbol
_atom_type_description
_atom_type_scat_dispersion_real
_atom_type_scat_dispersion_imag
_atom_type_scat_source
C C 0.0033 0.0016 'International Tables Vol C Tables 4.2.6.8 and 6.1.1.4'
H H 0.0000 0.0000 'International Tables Vol C Tables 4.2.6.8 and 6.1.1.4'
N N 0.0061 0.0033 'International Tables Vol C Tables 4.2.6.8 and 6.1.1.4'
F F 0.0171 0.0103 'International Tables Vol C Tables 4.2.6.8 and 6.1.1.4'

loop_
_geom_angle_atom_site_label_1
_geom_angle_atom_site_label_2
_geom_angle_atom_site_label_3
_geom_angle
_geom_angle_publ_flag
C7 N1 C8 118.90(10) no
F1 C1 C2 118.8(2) no
F1 C1 C6 118.1(2) no
C2 C1 C6 123.1(2) no
C3 C2 C1 118.4(2) no
C4 C3 C2 120.6(2) no
C3 C4 C5 120.3(2) no
C6 C5 C4 120.8(2) no
C5 C6 C1 116.9(2) no
C5 C6 C7 121.9(2) no
C1 C6 C7 121.1(2) no
N1 C7 C6 121.7(2) no
C9 C8 C13 121.9(2) no
C9 C8 N1 117.5(2) no
C13 C8 N1 120.5(2) no
C10 C9 C8 117.7(2) no
C10 C9 C14 121.9(2) no
C8 C9 C14 120.4(2) no
C11 C10 C9 121.4(2) no
C10 C11 C12 120.0(2) no
C11 C12 C13 121.5(2) no
C12 C13 C8 117.5(2) no
C12 C13 C17 121.5(2) no
C8 C13 C17 120.9(2) no
C16 C14 C9 111.4(2) no
C16 C14 C15 111.4(2) no
C9 C14 C15 113.3(2) no
C18 C17 C19 111.4(2) no
C18 C17 C13 109.7(2) no
C19 C17 C13 114.2(2) no
C3 C2 H2 120.8 no
C1 C2 H2 120.8 no
C4 C3 H3 119.7 no
C2 C3 H3 119.7 no
C3 C4 H4 119.9 no
C5 C4 H4 119.9 no
C6 C5 H5 119.6 no
C4 C5 H5 119.6 no
N1 C7 H7 119.1 no
C6 C7 H7 119.1 no
C11 C10 H10 119.3 no
C9 C10 H10 119.3 no
C10 C11 H11 120.0 no
C12 C11 H11 120.0 no
C11 C12 H12 119.2 no
C13 C12 H12 119.2 no
C16 C14 H14 106.8 no
C9 C14 H14 106.8 no
C15 C14 H14 106.8 no
C14 C15 H15a 109.5 no
C14 C15 H15b 109.5 no
H15a C15 H15b 109.5 no
C14 C15 H15c 109.5 no
H15a C15 H15c 109.5 no
H15b C15 H15c 109.5 no
C14 C16 H16a 109.5 no
C14 C16 H16b 109.5 no
H16a C16 H16b 109.5 no
C14 C16 H16c 109.5 no
H16a C16 H16c 109.5 no
H16b C16 H16c 109.5 no
C18 C17 H17 107.0 no
C19 C17 H17 107.0 no
C13 C17 H17 107.0 no
C17 C18 H18a 109.5 no
C17 C18 H18b 109.5 no
H18a C18 H18b 109.5 no
C17 C18 H18c 109.5 no
H18a C18 H18c 109.5 no
H18b C18 H18c 109.5 no
C17 C19 H19a 109.5 no
C17 C19 H19b 109.5 no
H19a C19 H19b 109.5 no
C17 C19 H19c 109.5 no
H19a C19 H19c 109.5 no
H19b C19 H19c 109.5 no

loop_
_geom_bond_atom_site_label_1
_geom_bond_atom_site_label_2
_geom_bond_distance
_geom_bond_publ_flag
F1 C1 1.354(2) no
N1 C7 1.253(2) no
N1 C8 1.427(2) no
C1 C2 1.373(3) no
C1 C6 1.377(3) no
C2 C3 1.363(3) no
C3 C4 1.364(3) no
C4 C5 1.379(3) no
C5 C6 1.381(3) no
C6 C7 1.469(2) no
C8 C9 1.400(2) no
C8 C13 1.398(3) no
C9 C10 1.388(3) no
C9 C14 1.513(3) no
C10 C11 1.368(3) no
C11 C12 1.373(3) no
C12 C13 1.388(2) no
C13 C17 1.526(3) no
C14 C16 1.470(4) no
C14 C15 1.516(3) no
C17 C18 1.512(4) no
C17 C19 1.513(3) no
C2 H2 0.93 no
C3 H3 0.93 no
C4 H4 0.93 no
C5 H5 0.93 no
C7 H7 0.93 no
C10 H10 0.93 no
C11 H11 0.93 no
C12 H12 0.93 no
C14 H14 0.98 no
C15 H15a 0.96 no
C15 H15b 0.96 no
C15 H15c 0.96 no
C16 H16a 0.96 no
C16 H16b 0.96 no
C16 H16c 0.96 no
C17 H17 0.98 no
C18 H18a 0.96 no
C18 H18b 0.96 no
C18 H18c 0.96 no
C19 H19a 0.96 no
C19 H19b 0.96 no
C19 H19c 0.96 no

loop_
_geom_torsion_atom_site_label_1
_geom_torsion_atom_site_label_2
_geom_torsion_atom_site_label_3
_geom_torsion_atom_site_label_4
_geom_torsion
_geom_torsion_publ_flag
F1 C1 C2 C3 179.0(2) no
C6 C1 C2 C3 -0.9(3) no
C1 C2 C3 C4 0.3(4) no
C2 C3 C4 C5 0.2(4) no
C3 C4 C5 C6 -0.2(3) no
C4 C5 C6 C1 -0.3(3) no
C4 C5 C6 C7 -179.2(2) no
F1 C1 C6 C5 -179.1(2) no
C2 C1 C6 C5 0.8(3) no
F1 C1 C6 C7 -0.1(3) no
C2 C1 C6 C7 179.8(2) no
C8 N1 C7 C6 179.20(10) no
C5 C6 C7 N1 -7.5(3) no
C1 C6 C7 N1 173.6(2) no
C7 N1 C8 C9 -106.6(2) no
C7 N1 C8 C13 77.5(2) no
C13 C8 C9 C10 -2.9(3) no
N1 C8 C9 C10 -178.7(2) no
C13 C8 C9 C14 177.9(2) no
N1 C8 C9 C14 2.0(2) no
C8 C9 C10 C11 1.0(3) no
C14 C9 C10 C11 -179.7(2) no
C9 C10 C11 C12 1.0(3) no
C10 C11 C12 C13 -1.2(3) no
C11 C12 C13 C8 -0.6(3) no
C11 C12 C13 C17 175.7(2) no
C9 C8 C13 C12 2.7(3) no
N1 C8 C13 C12 178.4(2) no
C9 C8 C13 C17 -173.7(2) no
N1 C8 C13 C17 2.1(2) no
C10 C9 C14 C16 -81.1(3) no
C8 C9 C14 C16 98.1(3) no
C10 C9 C14 C15 45.4(3) no
C8 C9 C14 C15 -135.4(2) no
C12 C13 C17 C18 -98.5(2) no
C8 C13 C17 C18 77.7(2) no
C12 C13 C17 C19 27.4(3) no
C8 C13 C17 C19 -156.4(2) no

loop_
_cod_related_entry_id
_cod_related_entry_database
_cod_related_entry_code
1 ChemSpider 30654792
